data_1546678
loop_
_publ_author_name
'\,Celik, \'Ismail'
'\"Okten, Salih'
'Akkurt, Mehmet'
'Ersanl\?i, Cem C\"uneyt'
'\,Cakmak, Osman'
'\"Ozbak\?ir, Rana'

_publ_section_title
;
 5,7-Dibromo-8-methoxyquinoline
;
_journal_coeditor_code HB4142
_journal_issue 5
_journal_name_full IUCrData
_journal_page_first x170643
_journal_paper_doi 10.1107/S2414314617006435
_journal_volume 2
_journal_year 2017
_chemical_formula_iupac 'C10 H7 Br2 N O'
_chemical_formula_moiety 'C10 H7 Br2 N O'
_chemical_formula_sum 'C10 H7 Br2 N O'
_chemical_formula_weight 316.99
_chemical_name_systematic
;
5,7-Dibromo-8-methoxyquinoline
;
_space_group_crystal_system monoclinic
_space_group_IT_number 14
_space_group_name_Hall '-P 2ybc'
_space_group_name_H-M_alt 'P 1 21/c 1'
_symmetry_space_group_name_Hall '-P 2ybc'
_symmetry_space_group_name_H-M 'P 1 21/c 1'
_atom_sites_solution_hydrogens geom
_audit_creation_method SHELXL-2016/4
_cell_angle_alpha 90
_cell_angle_beta 115.316(5)
_cell_angle_gamma 90
_cell_formula_units_Z 4
_cell_length_a 16.158(3)
_cell_length_b 3.9960(6)
_cell_length_c 17.551(3)
_cell_measurement_reflns_used 5051
_cell_measurement_temperature 296(2)
_cell_measurement_theta_max 25.09
_cell_measurement_theta_min 3.41
_cell_volume 1024.4(3)
_computing_cell_refinement
;
SAINT (Bruker, 2007)
;
_computing_data_collection
;
APEX2 (Bruker, 2007)
;
_computing_data_reduction
;
SAINT (Bruker, 2007)
;
_computing_molecular_graphics
;
ORTEP-3 for Windows (Farrugia, 2012)
;
_computing_publication_material
;
PLATON (Spek, 2003)
;
_computing_structure_refinement
;
SHELXL2014 (Sheldrick, 2015)
;
_computing_structure_solution
;
SHELXS97 (Sheldrick, 2008)
;
_diffrn_ambient_temperature 296(2)
_diffrn_measured_fraction_theta_full 0.997
_diffrn_measured_fraction_theta_max 0.994
_diffrn_measurement_device_type 'Bruker APEXII CCD'
_diffrn_measurement_method '\f and \w scans'
_diffrn_radiation_type MoK\a
_diffrn_radiation_wavelength 0.71073
_diffrn_reflns_av_R_equivalents 0.0522
_diffrn_reflns_limit_h_max 19
_diffrn_reflns_limit_h_min -20
_diffrn_reflns_limit_k_max 4
_diffrn_reflns_limit_k_min -4
_diffrn_reflns_limit_l_max 21
_diffrn_reflns_limit_l_min -21
_diffrn_reflns_number 16733
_diffrn_reflns_theta_full 25.242
_diffrn_reflns_theta_max 26.304
_diffrn_reflns_theta_min 3.407
_diffrn_standards_number 0
_exptl_absorpt_coefficient_mu 7.876
_exptl_absorpt_correction_T_max 0.7454
_exptl_absorpt_correction_T_min 0.6029
_exptl_absorpt_correction_type multi-scan
_exptl_absorpt_process_details
;
(SADABS; Bruker, 2007)
;
_exptl_crystal_colour colourless
_exptl_crystal_density_diffrn 2.055
_exptl_crystal_description needle
_exptl_crystal_F_000 608
_exptl_crystal_size_max 0.11
_exptl_crystal_size_mid 0.07
_exptl_crystal_size_min 0.05
_refine_diff_density_max 0.553
_refine_diff_density_min -0.510
_refine_ls_extinction_method none
_refine_ls_goodness_of_fit_ref 1.027
_refine_ls_hydrogen_treatment constr
_refine_ls_matrix_type full
_refine_ls_number_parameters 127
_refine_ls_number_reflns 2048
_refine_ls_number_restraints 0
_refine_ls_restrained_S_all 1.027
_refine_ls_R_factor_all 0.0456
_refine_ls_R_factor_gt 0.0276
_refine_ls_shift/su_max 0.001
_refine_ls_shift/su_mean 0.000
_refine_ls_structure_factor_coef Fsqd
_refine_ls_weighting_details 'w=1/[\s^2^(Fo^2^)+(0.0218P)^2^+1.0875P] where P=(Fo^2^+2Fc^2^)/3'
_refine_ls_weighting_scheme calc
_refine_ls_wR_factor_gt 0.0532
_refine_ls_wR_factor_ref 0.0589
_reflns_number_gt 1604
_reflns_number_total 2048
_reflns_threshold_expression 'I > 2\s(I)'
_cod_data_source_file hb4142sup1.cif
_cod_data_source_block I
_cod_database_code 1546678
_shelx_space_group_comment
;
The symmetry employed for this shelxl refinement is uniquely defined
by the following loop, which should always be used as a source of
symmetry information in preference to the above space-group names.
They are only intended as comments.
;

loop_
_space_group_symop_operation_xyz
'x, y, z'
'-x, y+1/2, -z+1/2'
'-x, -y, -z'
'x, -y-1/2, z-1/2'

loop_
_atom_site_type_symbol
_atom_site_label
_atom_site_fract_x
_atom_site_fract_y
_atom_site_fract_z
_atom_site_U_iso_or_equiv
_atom_site_adp_type
_atom_site_calc_flag
_atom_site_occupancy
C C1 0.1048(2) 0.9036(9) 0.4918(2) 0.0462(9) Uani d 1
H H1 0.049584 1.009212 0.459273 0.055 Uiso calc 1
C C2 0.1639(2) 0.8352(9) 0.4542(2) 0.0462(9) Uani d 1
H H2 0.147908 0.895425 0.398488 0.055 Uiso calc 1
C C3 0.2447(2) 0.6799(8) 0.5000(2) 0.0378(8) Uani d 1
H H3 0.284548 0.632227 0.475841 0.045 Uiso calc 1
C C4 0.2681(2) 0.5908(7) 0.58455(18) 0.0291(7) Uani d 1
C C5 0.2035(2) 0.6703(7) 0.61719(19) 0.0303(7) Uani d 1
C C6 0.2236(2) 0.5909(7) 0.70229(19) 0.0310(7) Uani d 1
C C7 0.3056(2) 0.4440(8) 0.75154(18) 0.0319(7) Uani d 1
C C8 0.3698(2) 0.3624(7) 0.72035(19) 0.0325(7) Uani d 1
H H8 0.425118 0.262233 0.755195 0.039 Uiso calc 1
C C9 0.3503(2) 0.4313(7) 0.63871(19) 0.0296(7) Uani d 1
C C10 0.0821(3) 0.4740(10) 0.7055(3) 0.0544(10) Uani d 1
H H10A 0.043928 0.547100 0.731777 0.082 Uiso calc 1
H H10B 0.049547 0.498501 0.645482 0.082 Uiso calc 1
H H10C 0.098083 0.243169 0.719059 0.082 Uiso calc 1
N N1 0.12264(18) 0.8276(7) 0.57021(17) 0.0391(7) Uani d 1
O O1 0.16339(15) 0.6720(6) 0.73544(14) 0.0417(6) Uani d 1
Br BR1 0.33604(3) 0.34441(9) 0.86565(2) 0.04622(12) Uani d 1
Br BR2 0.43774(2) 0.30825(9) 0.59799(2) 0.04253(12) Uani d 1

loop_
_atom_site_aniso_label
_atom_site_aniso_U_11
_atom_site_aniso_U_22
_atom_site_aniso_U_33
_atom_site_aniso_U_12
_atom_site_aniso_U_13
_atom_site_aniso_U_23
C1 0.038(2) 0.053(2) 0.037(2) 0.0093(17) 0.0060(16) 0.0077(17)
C2 0.044(2) 0.059(2) 0.0286(18) 0.0025(18) 0.0091(16) 0.0056(17)
C3 0.0425(19) 0.0418(19) 0.0315(17) -0.0029(16) 0.0180(15) -0.0033(15)
C4 0.0312(17) 0.0264(16) 0.0299(16) -0.0036(13) 0.0133(14) -0.0053(12)
C5 0.0294(17) 0.0296(16) 0.0303(16) -0.0028(14) 0.0113(14) -0.0025(13)
C6 0.0337(17) 0.0314(17) 0.0329(17) -0.0017(13) 0.0189(15) -0.0057(13)
C7 0.0399(19) 0.0312(17) 0.0262(16) -0.0016(14) 0.0158(14) -0.0009(13)
C8 0.0296(17) 0.0302(17) 0.0351(18) 0.0031(13) 0.0113(15) 0.0015(13)
C9 0.0310(17) 0.0290(16) 0.0340(17) -0.0020(13) 0.0190(14) -0.0037(13)
C10 0.047(2) 0.058(2) 0.071(3) -0.0053(19) 0.038(2) -0.007(2)
N1 0.0311(15) 0.0442(17) 0.0384(16) 0.0068(13) 0.0113(13) 0.0025(13)
O1 0.0409(13) 0.0489(14) 0.0437(14) 0.0024(11) 0.0261(11) -0.0078(11)
BR1 0.0589(2) 0.0512(2) 0.03332(19) 0.00706(18) 0.02425(17) 0.00917(16)
BR2 0.0370(2) 0.0521(2) 0.0452(2) 0.00375(16) 0.02407(16) -0.00531(16)

loop_
_atom_type_symbol
_atom_type_description
_atom_type_scat_dispersion_real
_atom_type_scat_dispersion_imag
_atom_type_scat_source
C C 0.0033 0.0016 'International Tables Vol C Tables 4.2.6.8 and 6.1.1.4'
H H 0.0000 0.0000 'International Tables Vol C Tables 4.2.6.8 and 6.1.1.4'
N N 0.0061 0.0033 'International Tables Vol C Tables 4.2.6.8 and 6.1.1.4'
O O 0.0106 0.0060 'International Tables Vol C Tables 4.2.6.8 and 6.1.1.4'
Br Br -0.2901 2.4595 'International Tables Vol C Tables 4.2.6.8 and 6.1.1.4'

loop_
_geom_angle_atom_site_label_1
_geom_angle_atom_site_label_2
_geom_angle_atom_site_label_3
_geom_angle
N1 C1 C2 124.0(3)
N1 C1 H1 118.0
C2 C1 H1 118.0
C3 C2 C1 119.2(3)
C3 C2 H2 120.4
C1 C2 H2 120.4
C2 C3 C4 119.8(3)
C2 C3 H3 120.1
C4 C3 H3 120.1
C3 C4 C9 125.1(3)
C3 C4 C5 116.9(3)
C9 C4 C5 118.0(3)
N1 C5 C6 117.8(3)
N1 C5 C4 122.5(3)
C6 C5 C4 119.7(3)
C7 C6 O1 120.4(3)
C7 C6 C5 118.9(3)
O1 C6 C5 120.6(3)
C6 C7 C8 122.1(3)
C6 C7 BR1 120.2(2)
C8 C7 BR1 117.6(2)
C9 C8 C7 119.2(3)
C9 C8 H8 120.4
C7 C8 H8 120.4
C8 C9 C4 122.0(3)
C8 C9 BR2 118.0(2)
C4 C9 BR2 120.0(2)
O1 C10 H10A 109.5
O1 C10 H10B 109.5
H10A C10 H10B 109.5
O1 C10 H10C 109.5
H10A C10 H10C 109.5
H10B C10 H10C 109.5
C1 N1 C5 117.6(3)
C6 O1 C10 114.9(3)

loop_
_geom_bond_atom_site_label_1
_geom_bond_atom_site_label_2
_geom_bond_distance
C1 N1 1.316(4)
C1 C2 1.399(5)
C1 H1 0.9300
C2 C3 1.356(5)
C2 H2 0.9300
C3 C4 1.411(4)
C3 H3 0.9300
C4 C9 1.411(4)
C4 C5 1.425(4)
C5 N1 1.364(4)
C5 C6 1.422(4)
C6 C7 1.367(4)
C6 O1 1.368(3)
C7 C8 1.403(4)
C7 BR1 1.889(3)
C8 C9 1.357(4)
C8 H8 0.9300
C9 BR2 1.901(3)
C10 O1 1.428(4)
C10 H10A 0.9600
C10 H10B 0.9600
C10 H10C 0.9600

loop_
_geom_hbond_atom_site_label_D
_geom_hbond_atom_site_label_H
_geom_hbond_atom_site_label_A
_geom_hbond_site_symmetry_A
_geom_hbond_distance_DH
_geom_hbond_distance_HA
_geom_hbond_distance_DA
_geom_hbond_angle_DHA
_geom_hbond_publ_flag
C3 H3 Br2 . 0.93 2.80 3.210(3) 108 no
C10 H10B N1 . 0.96 2.49 3.065(6) 118 no
C10 H10C O1 1_545 0.96 2.48 3.418(5) 166 yes

loop_
_geom_torsion_atom_site_label_1
_geom_torsion_atom_site_label_2
_geom_torsion_atom_site_label_3
_geom_torsion_atom_site_label_4
_geom_torsion
N1 C1 C2 C3 0.3(6)
C1 C2 C3 C4 -0.2(5)
C2 C3 C4 C9 -179.5(3)
C2 C3 C4 C5 0.3(5)
C3 C4 C5 N1 -0.5(4)
C9 C4 C5 N1 179.3(3)
C3 C4 C5 C6 -179.2(3)
C9 C4 C5 C6 0.6(4)
N1 C5 C6 C7 -177.7(3)
C4 C5 C6 C7 1.0(4)
N1 C5 C6 O1 -0.3(4)
C4 C5 C6 O1 178.5(3)
O1 C6 C7 C8 -178.9(3)
C5 C6 C7 C8 -1.4(5)
O1 C6 C7 BR1 1.0(4)
C5 C6 C7 BR1 178.5(2)
C6 C7 C8 C9 0.1(5)
BR1 C7 C8 C9 -179.8(2)
C7 C8 C9 C4 1.6(5)
C7 C8 C9 BR2 -178.6(2)
C3 C4 C9 C8 177.8(3)
C5 C4 C9 C8 -1.9(4)
C3 C4 C9 BR2 -1.9(4)
C5 C4 C9 BR2 178.3(2)
C2 C1 N1 C5 -0.5(5)
C6 C5 N1 C1 179.3(3)
C4 C5 N1 C1 0.6(5)
C7 C6 O1 C10 -110.4(3)
C5 C6 O1 C10 72.2(4)

_cod_database_fobs_code 1546678
